data_7005516
loop_
_publ_author_name
'Sui-Seng, Christine'
'Hadzovic, Alen'
'Lough, Alan J.'
'Morris, Robert H.'

_publ_section_title
;
 Novel hydrido-ruthenium(II) complexes with histidine derivatives and
 their application in the hydrogenation of ketones.
;
_journal_issue 24
_journal_name_full 'Dalton transactions (Cambridge, England : 2003)'
_journal_page_first 2536
_journal_page_last 2541
_journal_paper_doi 10.1039/b702803b
_journal_year 2007
_chemical_absolute_configuration rmad
_chemical_formula_moiety 'C49 H42 Cl N3 P2 Ru, C4 H8 O'
_chemical_formula_sum 'C53 H50 Cl N3 O P2 Ru'
_chemical_formula_weight 943.42
_chemical_name_systematic
;
?
;
_space_group_IT_number 19
_symmetry_cell_setting orthorhombic
_symmetry_space_group_name_Hall 'P 2ac 2ab'
_symmetry_space_group_name_H-M 'P 21 21 21'
_atom_sites_solution_hydrogens geom
_atom_sites_solution_primary direct
_atom_sites_solution_secondary difmap
_audit_creation_method SHELXL-97
_cell_angle_alpha 90.00
_cell_angle_beta 90.00
_cell_angle_gamma 90.00
_cell_formula_units_Z 8
_cell_length_a 19.3194(9)
_cell_length_b 20.3567(9)
_cell_length_c 22.6289(8)
_cell_measurement_reflns_used 38283
_cell_measurement_temperature 150(1)
_cell_measurement_theta_max 25.1
_cell_measurement_theta_min 2.7
_cell_volume 8899.5(7)
_computing_cell_refinement 'Denzo-SMN (Otwinowski & Minor, 1997)'
_computing_data_collection 'Collect (Nonius B.V., 1997-2002)'
_computing_data_reduction Denzo-SMN
_computing_molecular_graphics 'SHELXTL V6.1'
_computing_publication_material 'SHELXTL V6.1'
_computing_structure_refinement 'SHELXTL V6.1(Sheldrick, 2001)'
_computing_structure_solution 'SIR-92 (Altomare et al., 1994)'
_diffrn_ambient_temperature 150(1)
_diffrn_detector_area_resol_mean 9
_diffrn_measured_fraction_theta_full 0.995
_diffrn_measured_fraction_theta_max 0.995
_diffrn_measurement_device_type 'Bruker-Nonius KappaCCD'
_diffrn_measurement_method '\f scans and \w scans with \k offsets'
_diffrn_radiation_monochromator graphite
_diffrn_radiation_source 'fine-focus sealed tube'
_diffrn_radiation_type MoK\a
_diffrn_radiation_wavelength 0.71073
_diffrn_reflns_av_R_equivalents 0.1752
_diffrn_reflns_av_sigmaI/netI 0.2180
_diffrn_reflns_limit_h_max 22
_diffrn_reflns_limit_h_min -22
_diffrn_reflns_limit_k_max 24
_diffrn_reflns_limit_k_min -23
_diffrn_reflns_limit_l_max 26
_diffrn_reflns_limit_l_min -26
_diffrn_reflns_number 38283
_diffrn_reflns_theta_full 25.07
_diffrn_reflns_theta_max 25.07
_diffrn_reflns_theta_min 2.69
_diffrn_standards_number 0
_exptl_absorpt_coefficient_mu 0.528
_exptl_absorpt_correction_T_max 0.782
_exptl_absorpt_correction_T_min 0.692
_exptl_absorpt_correction_type multi-scan
_exptl_absorpt_process_details
;
multi-scan from symmetry-related measurements
Sortav (Blessing 1995)
;
_exptl_crystal_density_diffrn 1.408
_exptl_crystal_density_method 'not measured'
_exptl_crystal_F_000 3904
_exptl_crystal_size_max 0.16
_exptl_crystal_size_mid 0.14
_exptl_crystal_size_min 0.12
_refine_diff_density_max 0.593
_refine_diff_density_min -0.721
_refine_diff_density_rms 0.109
_refine_ls_abs_structure_details 'Flack H D (1983), Acta Cryst. A39, 876-881'
_refine_ls_abs_structure_Flack -0.08(4)
_refine_ls_extinction_method none
_refine_ls_goodness_of_fit_ref 0.971
_refine_ls_hydrogen_treatment mixed
_refine_ls_matrix_type full
_refine_ls_number_parameters 1105
_refine_ls_number_reflns 15602
_refine_ls_number_restraints 11
_refine_ls_restrained_S_all 0.970
_refine_ls_R_factor_all 0.1681
_refine_ls_R_factor_gt 0.0694
_refine_ls_shift/su_max 0.001
_refine_ls_shift/su_mean 0.000
_refine_ls_structure_factor_coef Fsqd
_refine_ls_weighting_details 'calc w=1/[\s^2^(Fo^2^)+(0.0338P)^2^] where P=(Fo^2^+2Fc^2^)/3'
_refine_ls_weighting_scheme calc
_refine_ls_wR_factor_gt 0.1160
_refine_ls_wR_factor_ref 0.1513
_reflns_number_gt 8162
_reflns_number_total 15602
_reflns_threshold_expression I>2\s(I)
_cod_data_source_file b702803b.txt
_cod_data_source_block k06107
_cod_depositor_comments
;
The following automatic conversions were performed:
'_symmetry_cell_setting' value 'Orthorhombic' changed to 'orthorhombic'
according to '/home/saulius/struct/CIF-dictionaries/cif_core.dic'
dictionary named 'cif_core.dic' version 2.4.1 from 2010-06-29.

Automatic conversion script
Id: cif_fix_enum 1527 2010-12-29 10:47:43Z saulius 
;
_cod_database_code 7005516

loop_
_symmetry_equiv_pos_as_xyz
'x, y, z'
'-x+1/2, -y, z+1/2'
'x+1/2, -y+1/2, -z'
'-x, y+1/2, -z+1/2'

loop_
_atom_site_label
_atom_site_type_symbol
_atom_site_fract_x
_atom_site_fract_y
_atom_site_fract_z
_atom_site_U_iso_or_equiv
_atom_site_adp_type
_atom_site_occupancy
_atom_site_symmetry_multiplicity
_atom_site_calc_flag
_atom_site_refinement_flags
_atom_site_disorder_assembly
_atom_site_disorder_group
Ru1A Ru 0.28323(5) 0.42250(4) 0.84251(3) 0.0287(2) Uani 1 1 d . B .
H1RU H 0.365(4) 0.399(4) 0.844(4) 0.034 Uiso 1 1 d . . .
Cl1A Cl 0.16590(14) 0.48431(12) 0.86308(12) 0.0392(7) Uani 1 1 d . . .
P1A P 0.29761(14) 0.43610(12) 0.74525(11) 0.0276(6) Uani 1 1 d . . .
P2A P 0.25395(15) 0.31723(14) 0.82677(11) 0.0300(7) Uani 1 1 d . . .
N1A N 0.2773(5) 0.4068(4) 0.9389(3) 0.042(2) Uani 1 1 d . . .
H1AA H 0.2425 0.4335 0.9528 0.050 Uiso 1 1 calc R A 1
H1AB H 0.2630 0.3642 0.9446 0.050 Uiso 1 1 calc R A 1
N2A N 0.3451(5) 0.6223(4) 0.8840(4) 0.044(3) Uani 1 1 d . B .
H2AB H 0.3452 0.6651 0.8789 0.053 Uiso 1 1 calc R . .
N3A N 0.3236(4) 0.5158(4) 0.8703(3) 0.033(2) Uani 1 1 d . . .
C1A C 0.3491(6) 0.3681(5) 0.7103(4) 0.027(3) Uani 1 1 d . . .
C2A C 0.4203(6) 0.3764(5) 0.7023(4) 0.033(3) Uani 1 1 d . . .
H2AA H 0.4404 0.4178 0.7115 0.039 Uiso 1 1 calc R . .
C3A C 0.4625(5) 0.3270(5) 0.6815(4) 0.031(2) Uani 1 1 d . . .
H3AA H 0.5105 0.3345 0.6758 0.037 Uiso 1 1 calc R . .
C4A C 0.4331(5) 0.2649(5) 0.6689(4) 0.031(3) Uani 1 1 d . . .
C5A C 0.4736(6) 0.2124(5) 0.6473(4) 0.036(3) Uani 1 1 d . . .
H5AA H 0.5217 0.2190 0.6410 0.043 Uiso 1 1 calc R . .
C6A C 0.4455(6) 0.1522(5) 0.6349(4) 0.035(3) Uani 1 1 d . . .
H6AA H 0.4737 0.1178 0.6200 0.042 Uiso 1 1 calc R . .
C7A C 0.3738(6) 0.1416(5) 0.6447(4) 0.034(3) Uani 1 1 d . . .
H7AA H 0.3541 0.0997 0.6371 0.041 Uiso 1 1 calc R . .
C8A C 0.3336(5) 0.1912(4) 0.6647(4) 0.027(2) Uani 1 1 d . . .
H8AA H 0.2856 0.1833 0.6703 0.033 Uiso 1 1 calc R . .
C9A C 0.3596(5) 0.2539(5) 0.6776(4) 0.028(2) Uani 1 1 d . . .
C10A C 0.3181(5) 0.3075(5) 0.6981(4) 0.029(3) Uani 1 1 d . . .
C11A C 0.2088(6) 0.2971(4) 0.7580(4) 0.028(2) Uani 1 1 d . . .
C12A C 0.1342(5) 0.2885(5) 0.7591(5) 0.032(3) Uani 1 1 d . . .
H12A H 0.1104 0.2884 0.7959 0.039 Uiso 1 1 calc R . .
C13A C 0.0978(6) 0.2804(5) 0.7075(5) 0.039(3) Uani 1 1 d . . .
H13A H 0.0489 0.2759 0.7101 0.047 Uiso 1 1 calc R . .
C14A C 0.1283(5) 0.2784(5) 0.6514(5) 0.035(3) Uani 1 1 d . . .
C15A C 0.0912(6) 0.2697(5) 0.5987(5) 0.039(3) Uani 1 1 d . . .
H15A H 0.0425 0.2637 0.6004 0.047 Uiso 1 1 calc R . .
C16A C 0.1229(7) 0.2695(5) 0.5457(5) 0.048(3) Uani 1 1 d . . .
H16A H 0.0971 0.2612 0.5107 0.058 Uiso 1 1 calc R . .
C17A C 0.1957(7) 0.2820(5) 0.5425(5) 0.052(4) Uani 1 1 d . . .
H17A H 0.2176 0.2855 0.5051 0.062 Uiso 1 1 calc R . .
C18A C 0.2334(6) 0.2889(5) 0.5921(4) 0.039(3) Uani 1 1 d . . .
H18A H 0.2820 0.2946 0.5887 0.046 Uiso 1 1 calc R . .
C19A C 0.2029(5) 0.2880(4) 0.6501(4) 0.029(2) Uani 1 1 d . . .
C20A C 0.2408(5) 0.2980(5) 0.7033(4) 0.026(3) Uani 1 1 d . . .
C21A C 0.3480(5) 0.5094(5) 0.7275(4) 0.028(2) Uani 1 1 d . . .
C22A C 0.4093(5) 0.5211(5) 0.7607(4) 0.031(3) Uani 1 1 d . . .
H22A H 0.4255 0.4883 0.7872 0.038 Uiso 1 1 calc R . .
C23A C 0.4458(6) 0.5791(6) 0.7553(4) 0.042(3) Uani 1 1 d . . .
H23A H 0.4877 0.5850 0.7766 0.051 Uiso 1 1 calc R . .
C24A C 0.4212(6) 0.6295(6) 0.7183(5) 0.042(3) Uani 1 1 d . . .
H24A H 0.4454 0.6699 0.7152 0.051 Uiso 1 1 calc R . .
C25A C 0.3611(6) 0.6188(5) 0.6867(5) 0.047(3) Uani 1 1 d . . .
H25A H 0.3444 0.6525 0.6614 0.057 Uiso 1 1 calc R . .
C26A C 0.3242(5) 0.5602(5) 0.6908(4) 0.034(3) Uani 1 1 d . . .
H26A H 0.2828 0.5546 0.6687 0.041 Uiso 1 1 calc R . .
C31A C 0.2253(6) 0.4420(4) 0.6924(4) 0.031(3) Uani 1 1 d . . .
C32A C 0.2366(5) 0.4421(5) 0.6316(5) 0.040(3) Uani 1 1 d . . .
H32A H 0.2825 0.4400 0.6167 0.048 Uiso 1 1 calc R . .
C33A C 0.1813(7) 0.4454(5) 0.5927(5) 0.045(3) Uani 1 1 d . . .
H33A H 0.1897 0.4459 0.5514 0.054 Uiso 1 1 calc R . .
C34A C 0.1143(6) 0.4478(5) 0.6134(5) 0.043(3) Uani 1 1 d . . .
H34A H 0.0765 0.4475 0.5866 0.052 Uiso 1 1 calc R . .
C35A C 0.1031(6) 0.4507(5) 0.6721(5) 0.043(3) Uani 1 1 d . . .
H35A H 0.0569 0.4554 0.6859 0.052 Uiso 1 1 calc R . .
C36A C 0.1569(5) 0.4469(5) 0.7136(5) 0.033(3) Uani 1 1 d . . .
H36A H 0.1474 0.4476 0.7548 0.039 Uiso 1 1 calc R . .
C41A C 0.1966(6) 0.2829(5) 0.8835(4) 0.035(3) Uani 1 1 d . . .
C42A C 0.1420(6) 0.3217(5) 0.9045(5) 0.042(3) Uani 1 1 d . . .
H42A H 0.1356 0.3644 0.8886 0.050 Uiso 1 1 calc R . .
C43A C 0.0968(6) 0.2995(6) 0.9482(5) 0.048(3) Uani 1 1 d . . .
H43A H 0.0605 0.3272 0.9617 0.058 Uiso 1 1 calc R . .
C44A C 0.1043(7) 0.2379(6) 0.9717(5) 0.051(3) Uani 1 1 d . . .
H44A H 0.0733 0.2227 1.0013 0.061 Uiso 1 1 calc R . .
C45A C 0.1573(6) 0.1984(6) 0.9520(4) 0.041(3) Uani 1 1 d . . .
H45A H 0.1626 0.1557 0.9683 0.050 Uiso 1 1 calc R . .
C46A C 0.2035(6) 0.2199(5) 0.9086(4) 0.036(3) Uani 1 1 d . . .
H46A H 0.2399 0.1918 0.8960 0.043 Uiso 1 1 calc R . .
C51A C 0.3213(5) 0.2548(4) 0.8286(4) 0.028(2) Uani 1 1 d . . .
C52A C 0.3093(6) 0.1920(5) 0.8042(4) 0.037(3) Uani 1 1 d . . .
H52A H 0.2675 0.1844 0.7832 0.044 Uiso 1 1 calc R . .
C53A C 0.3573(6) 0.1402(6) 0.8100(5) 0.045(3) Uani 1 1 d . . .
H53A H 0.3491 0.0987 0.7923 0.054 Uiso 1 1 calc R . .
C54A C 0.4160(6) 0.1520(5) 0.8421(5) 0.047(3) Uani 1 1 d . . .
H54A H 0.4482 0.1173 0.8478 0.057 Uiso 1 1 calc R . .
C55A C 0.4298(6) 0.2123(5) 0.8662(6) 0.053(3) Uani 1 1 d . . .
H55A H 0.4713 0.2190 0.8879 0.064 Uiso 1 1 calc R . .
C56A C 0.3831(5) 0.2637(5) 0.8589(5) 0.041(3) Uani 1 1 d . . .
H56A H 0.3937 0.3057 0.8750 0.049 Uiso 1 1 calc R . .
C61A C 0.3372(15) 0.4172(15) 0.9772(10) 0.043(9) Uiso 0.52(4) 1 d P B 1
H61A H 0.3204 0.4302 1.0168 0.051 Uiso 0.52(4) 1 calc PR B 1
H61B H 0.3619 0.3749 0.9816 0.051 Uiso 0.52(4) 1 calc PR B 1
C61* C 0.3074(15) 0.4465(15) 0.9846(9) 0.034(9) Uiso 0.48(4) 1 d P B 2
H61C' H 0.3118 0.4215 1.0219 0.041 Uiso 0.48(4) 1 calc PR B 2
H61D' H 0.2794 0.4864 0.9918 0.041 Uiso 0.48(4) 1 calc PR B 2
C62A C 0.3853(7) 0.4657(6) 0.9569(6) 0.069(4) Uani 1 1 d . B 1
H62A H 0.4215 0.4415 0.9349 0.083 Uiso 1 1 calc R B 1
H62B H 0.4080 0.4835 0.9927 0.083 Uiso 1 1 calc R B 1
C63A C 0.3672(6) 0.5237(5) 0.9196(5) 0.035(3) Uani 1 1 d . B .
C64A C 0.3789(6) 0.5872(6) 0.9278(5) 0.041(3) Uani 1 1 d . . .
H64A H 0.4061 0.6057 0.9586 0.049 Uiso 1 1 calc R B .
C65A C 0.3118(5) 0.5773(5) 0.8507(5) 0.037(3) Uani 1 1 d . B .
H65A H 0.2836 0.5877 0.8175 0.045 Uiso 1 1 calc R . .
Ru1B Ru 0.20982(5) 0.83450(4) 0.86327(3) 0.0284(2) Uani 1 1 d . . .
H2RU H 0.126(4) 0.857(4) 0.859(4) 0.034 Uiso 1 1 d . . .
Cl1B Cl 0.32886(14) 0.77744(12) 0.88817(11) 0.0358(7) Uani 1 1 d . . .
P1B P 0.20252(15) 0.81591(12) 0.76606(11) 0.0265(6) Uani 1 1 d . . .
P2B P 0.23764(13) 0.93942(12) 0.84451(11) 0.0282(6) Uani 1 1 d . . .
N1B N 0.2084(5) 0.8491(4) 0.9598(3) 0.036(2) Uani 1 1 d . . .
H1BA H 0.2425 0.8224 0.9749 0.044 Uiso 1 1 calc R . .
H1BB H 0.2227 0.8916 0.9662 0.044 Uiso 1 1 calc R . .
N2B N 0.1453(5) 0.6374(4) 0.9092(4) 0.047(3) Uani 1 1 d . . .
H2BB H 0.1463 0.5943 0.9067 0.056 Uiso 1 1 calc R . .
N3B N 0.1681(4) 0.7414(4) 0.8928(3) 0.031(2) Uani 1 1 d . . .
C1B C 0.1559(5) 0.8813(4) 0.7251(4) 0.025(2) Uani 1 1 d . . .
C2B C 0.0841(6) 0.8749(5) 0.7132(4) 0.035(3) Uani 1 1 d . . .
H2BA H 0.0613 0.8352 0.7234 0.043 Uiso 1 1 calc R . .
C3B C 0.0470(5) 0.9242(5) 0.6876(4) 0.035(3) Uani 1 1 d . . .
H3BA H -0.0009 0.9175 0.6803 0.043 Uiso 1 1 calc R . .
C4B C 0.0764(5) 0.9837(5) 0.6717(4) 0.029(2) Uani 1 1 d . . .
C5B C 0.0388(5) 1.0339(5) 0.6428(4) 0.035(3) Uani 1 1 d . . .
H5BA H -0.0090 1.0275 0.6348 0.042 Uiso 1 1 calc R . .
C6B C 0.0699(6) 1.0913(5) 0.6261(4) 0.036(3) Uani 1 1 d . . .
H6BA H 0.0438 1.1249 0.6072 0.043 Uiso 1 1 calc R . .
C7B C 0.1408(6) 1.1004(5) 0.6371(5) 0.039(3) Uani 1 1 d . . .
H7BA H 0.1625 1.1402 0.6253 0.047 Uiso 1 1 calc R . .
C8B C 0.1792(5) 1.0528(5) 0.6646(4) 0.033(3) Uani 1 1 d . . .
H8BA H 0.2267 1.0610 0.6723 0.040 Uiso 1 1 calc R . .
C9B C 0.1502(5) 0.9919(5) 0.6819(4) 0.024(2) Uani 1 1 d . . .
C10B C 0.1881(5) 0.9397(5) 0.7092(4) 0.027(3) Uani 1 1 d . . .
C12B C 0.3633(5) 0.9621(5) 0.7871(4) 0.030(3) Uani 1 1 d . . .
H12B H 0.3812 0.9634 0.8261 0.036 Uiso 1 1 calc R . .
C13B C 0.4076(6) 0.9671(5) 0.7406(4) 0.033(3) Uani 1 1 d . . .
H13B H 0.4557 0.9725 0.7479 0.039 Uiso 1 1 calc R . .
C14B C 0.3837(5) 0.9643(5) 0.6821(4) 0.026(2) Uani 1 1 d . . .
C15B C 0.4293(6) 0.9699(4) 0.6333(4) 0.033(3) Uani 1 1 d . . .
H15B H 0.4775 0.9749 0.6403 0.040 Uiso 1 1 calc R . .
C16B C 0.4056(6) 0.9684(5) 0.5763(4) 0.041(3) Uani 1 1 d . . .
H16B H 0.4371 0.9720 0.5442 0.049 Uiso 1 1 calc R . .
C17B C 0.3341(6) 0.9616(5) 0.5656(4) 0.034(3) Uani 1 1 d . . .
H17B H 0.3172 0.9618 0.5261 0.041 Uiso 1 1 calc R . .
C18B C 0.2890(6) 0.9546(4) 0.6117(4) 0.032(2) Uani 1 1 d . . .
H18B H 0.2412 0.9484 0.6035 0.038 Uiso 1 1 calc R . .
C19B C 0.3111(5) 0.9563(5) 0.6713(4) 0.029(3) Uani 1 1 d . . .
C20B C 0.2656(5) 0.9510(4) 0.7213(4) 0.029(3) Uani 1 1 d . . .
C21B C 0.1534(5) 0.7398(5) 0.7509(4) 0.030(3) Uani 1 1 d . . .
C22B C 0.0880(5) 0.7318(5) 0.7787(4) 0.032(3) Uani 1 1 d . . .
H22B H 0.0675 0.7672 0.7997 0.038 Uiso 1 1 calc R . .
C23B C 0.0543(5) 0.6714(5) 0.7748(4) 0.036(3) Uani 1 1 d . . .
H23B H 0.0098 0.6667 0.7922 0.044 Uiso 1 1 calc R . .
C24B C 0.0836(6) 0.6186(5) 0.7466(5) 0.038(3) Uani 1 1 d . . .
H24B H 0.0596 0.5779 0.7445 0.046 Uiso 1 1 calc R . .
C25B C 0.1479(6) 0.6253(5) 0.7215(5) 0.042(3) Uani 1 1 d . . .
H25B H 0.1690 0.5885 0.7030 0.051 Uiso 1 1 calc R . .
C26B C 0.1831(6) 0.6859(5) 0.7227(4) 0.035(3) Uani 1 1 d . . .
H26B H 0.2271 0.6900 0.7044 0.043 Uiso 1 1 calc R . .
C31B C 0.2769(5) 0.8046(4) 0.7168(4) 0.021(2) Uani 1 1 d . . .
C32B C 0.2671(5) 0.7985(4) 0.6565(4) 0.031(3) Uani 1 1 d . . .
H32B H 0.2212 0.7982 0.6414 0.037 Uiso 1 1 calc R . .
C33B C 0.3220(6) 0.7927(4) 0.6171(4) 0.033(3) Uani 1 1 d . . .
H33B H 0.3140 0.7876 0.5759 0.040 Uiso 1 1 calc R . .
C34B C 0.3901(5) 0.7946(5) 0.6401(5) 0.036(3) Uani 1 1 d . . .
H34B H 0.4286 0.7920 0.6141 0.043 Uiso 1 1 calc R . .
C35B C 0.4004(6) 0.8001(5) 0.6988(5) 0.033(3) Uani 1 1 d . . .
H35B H 0.4462 0.8014 0.7140 0.040 Uiso 1 1 calc R . .
C36B C 0.3437(6) 0.8039(5) 0.7376(4) 0.030(3) Uani 1 1 d . . .
H36B H 0.3518 0.8060 0.7790 0.036 Uiso 1 1 calc R . .
C41B C 0.2883(6) 0.9787(4) 0.9045(4) 0.027(2) Uani 1 1 d . . .
C42B C 0.3372(6) 0.9410(5) 0.9362(4) 0.037(3) Uani 1 1 d . . .
H42B H 0.3461 0.8971 0.9242 0.044 Uiso 1 1 calc R . .
C43B C 0.3724(5) 0.9663(6) 0.9838(4) 0.039(3) Uani 1 1 d . . .
H43B H 0.4057 0.9400 1.0037 0.047 Uiso 1 1 calc R . .
C44B C 0.3596(6) 1.0304(6) 1.0033(5) 0.043(3) Uani 1 1 d . . .
H44B H 0.3825 1.0475 1.0371 0.052 Uiso 1 1 calc R . .
C45B C 0.3133(6) 1.0679(6) 0.9724(4) 0.043(3) Uani 1 1 d . . .
H45B H 0.3057 1.1120 0.9845 0.052 Uiso 1 1 calc R . .
C46B C 0.2766(6) 1.0434(5) 0.9235(4) 0.033(3) Uani 1 1 d . . .
H46B H 0.2442 1.0705 0.9034 0.039 Uiso 1 1 calc R . .
C51B C 0.1681(5) 1.0007(5) 0.8381(4) 0.034(3) Uani 1 1 d . . .
C52B C 0.1761(6) 1.0592(4) 0.8063(4) 0.032(3) Uani 1 1 d . . .
H52B H 0.2169 1.0658 0.7836 0.038 Uiso 1 1 calc R . .
C53B C 0.1257(6) 1.1075(5) 0.8073(5) 0.046(3) Uani 1 1 d . . .
H53B H 0.1323 1.1470 0.7856 0.055 Uiso 1 1 calc R . .
C54B C 0.0661(6) 1.0987(5) 0.8395(5) 0.048(3) Uani 1 1 d . . .
H54B H 0.0307 1.1311 0.8393 0.058 Uiso 1 1 calc R . .
C55B C 0.0585(6) 1.0418(6) 0.8725(5) 0.049(3) Uani 1 1 d . . .
H55B H 0.0183 1.0368 0.8962 0.059 Uiso 1 1 calc R . .
C11B C 0.2910(5) 0.9548(4) 0.7785(3) 0.018(2) Uani 1 1 d . . .
C56B C 0.1061(6) 0.9928(5) 0.8723(5) 0.042(3) Uani 1 1 d . . .
H56B H 0.0984 0.9538 0.8944 0.050 Uiso 1 1 calc R . .
C61B C 0.1464(6) 0.8391(5) 0.9978(5) 0.043(3) Uani 1 1 d . . .
H61C H 0.1268 0.8823 1.0088 0.052 Uiso 1 1 calc R . .
H61D H 0.1605 0.8164 1.0347 0.052 Uiso 1 1 calc R . .
C62B C 0.0905(6) 0.7979(5) 0.9660(4) 0.038(3) Uani 1 1 d . . .
H62C H 0.0542 0.7857 0.9948 0.046 Uiso 1 1 calc R . .
H62D H 0.0686 0.8252 0.9350 0.046 Uiso 1 1 calc R . .
C63B C 0.1186(6) 0.7370(5) 0.9383(5) 0.040(3) Uani 1 1 d . . .
C64B C 0.1052(6) 0.6734(6) 0.9468(5) 0.048(3) Uani 1 1 d . . .
H64B H 0.0730 0.6561 0.9745 0.058 Uiso 1 1 calc R . .
C65B C 0.1829(6) 0.6794(4) 0.8766(4) 0.036(3) Uani 1 1 d . . .
H65B H 0.2150 0.6673 0.8467 0.043 Uiso 1 1 calc R . .
O1S O 0.5552(7) 0.9622(5) 0.9975(4) 0.113(4) Uani 1 1 d D . .
C1S C 0.5707(13) 1.0325(8) 0.9990(9) 0.194(14) Uani 1 1 d . . .
H1SA H 0.5495 1.0522 1.0347 0.232 Uiso 1 1 calc R . .
H1SB H 0.6214 1.0388 1.0017 0.232 Uiso 1 1 calc R . .
C2S C 0.5455(8) 1.0647(7) 0.9483(5) 0.072(4) Uani 1 1 d . . .
H2SA H 0.5810 1.0941 0.9311 0.086 Uiso 1 1 calc R . .
H2SB H 0.5035 1.0908 0.9575 0.086 Uiso 1 1 calc R . .
C3S C 0.5285(6) 1.0073(6) 0.9062(5) 0.050(3) Uani 1 1 d . . .
H3SA H 0.4782 1.0056 0.8979 0.061 Uiso 1 1 calc R . .
H3SB H 0.5537 1.0123 0.8684 0.061 Uiso 1 1 calc R . .
C4S C 0.5510(8) 0.9475(6) 0.9371(5) 0.070(4) Uani 1 1 d D . .
H4SA H 0.5173 0.9117 0.9304 0.084 Uiso 1 1 calc R . .
H4SB H 0.5967 0.9332 0.9221 0.084 Uiso 1 1 calc R . .
O2S O 0.4059(11) 0.2978(8) 1.0096(5) 0.234(10) Uani 1 1 d DU . .
C5S C 0.3675(14) 0.2397(9) 1.0161(8) 0.179(12) Uani 1 1 d DU . .
H5SA H 0.3671 0.2141 0.9789 0.215 Uiso 1 1 calc R . .
H5SB H 0.3192 0.2494 1.0279 0.215 Uiso 1 1 calc R . .
C6S C 0.4036(8) 0.2050(8) 1.0620(7) 0.095(4) Uani 1 1 d U . .
H6SA H 0.4406 0.1773 1.0448 0.114 Uiso 1 1 calc R . .
H6SB H 0.3711 0.1763 1.0839 0.114 Uiso 1 1 calc R . .
C7S C 0.4342(8) 0.2557(7) 1.1029(6) 0.089(4) Uani 1 1 d U . .
H7SA H 0.4825 0.2445 1.1135 0.107 Uiso 1 1 calc R . .
H7SB H 0.4065 0.2603 1.1394 0.107 Uiso 1 1 calc R . .
C8S C 0.4310(9) 0.3179(8) 1.0653(6) 0.101(5) Uani 1 1 d U . .
H8SA H 0.3995 0.3506 1.0834 0.121 Uiso 1 1 calc R . .
H8SB H 0.4776 0.3378 1.0614 0.121 Uiso 1 1 calc R . .

loop_
_atom_site_aniso_label
_atom_site_aniso_U_11
_atom_site_aniso_U_22
_atom_site_aniso_U_33
_atom_site_aniso_U_23
_atom_site_aniso_U_13
_atom_site_aniso_U_12
Ru1A 0.0336(5) 0.0244(4) 0.0282(4) -0.0013(4) 0.0026(4) -0.0004(4)
Cl1A 0.0411(17) 0.0329(15) 0.0435(16) -0.0024(13) 0.0066(14) 0.0008(13)
P1A 0.0263(17) 0.0260(14) 0.0304(15) -0.0008(12) -0.0023(12) -0.0001(13)
P2A 0.0325(17) 0.0301(16) 0.0275(15) 0.0002(13) 0.0007(12) 0.0012(12)
N1A 0.049(7) 0.045(6) 0.032(5) -0.004(4) 0.000(5) -0.006(5)
N2A 0.042(6) 0.027(5) 0.065(7) -0.012(5) 0.007(5) 0.000(5)
N3A 0.030(5) 0.040(5) 0.028(5) 0.000(4) 0.012(4) -0.004(4)
C1A 0.042(8) 0.024(6) 0.016(5) 0.011(5) 0.000(5) 0.005(5)
C2A 0.033(7) 0.025(6) 0.041(7) 0.008(5) -0.009(5) -0.004(5)
C3A 0.019(6) 0.026(6) 0.047(6) 0.013(5) -0.001(5) 0.012(5)
C4A 0.032(7) 0.040(7) 0.021(6) -0.006(5) 0.002(4) 0.006(5)
C5A 0.043(7) 0.032(6) 0.033(7) -0.004(5) -0.001(5) 0.014(5)
C6A 0.049(8) 0.032(6) 0.024(5) 0.006(5) -0.001(5) 0.026(5)
C7A 0.049(8) 0.034(6) 0.020(6) 0.001(5) -0.005(5) 0.001(5)
C8A 0.034(6) 0.022(5) 0.026(6) 0.000(5) 0.002(5) -0.002(5)
C9A 0.024(6) 0.033(6) 0.027(6) -0.004(5) -0.011(4) 0.012(5)
C10A 0.026(6) 0.031(6) 0.030(6) -0.007(5) -0.001(5) -0.004(5)
C11A 0.026(6) 0.009(5) 0.049(6) -0.007(4) -0.005(6) -0.008(5)
C12A 0.033(7) 0.023(6) 0.041(7) 0.010(5) 0.003(5) 0.000(5)
C13A 0.030(7) 0.036(7) 0.050(8) 0.006(6) -0.015(6) -0.001(6)
C14A 0.026(6) 0.024(6) 0.055(8) 0.006(6) -0.014(6) -0.001(5)
C15A 0.039(7) 0.031(6) 0.047(8) 0.002(6) -0.026(6) -0.011(5)
C16A 0.059(10) 0.034(7) 0.052(8) -0.015(6) -0.024(7) 0.006(7)
C17A 0.084(11) 0.042(7) 0.028(6) 0.002(5) -0.013(7) 0.017(7)
C18A 0.051(8) 0.031(6) 0.035(6) 0.003(5) -0.021(6) 0.007(6)
C19A 0.040(7) 0.020(5) 0.028(6) -0.011(4) -0.003(5) 0.003(5)
C20A 0.029(7) 0.019(6) 0.032(6) -0.002(5) -0.006(5) 0.007(5)
C21A 0.033(7) 0.020(5) 0.031(6) 0.000(5) 0.006(5) -0.006(5)
C22A 0.039(7) 0.030(6) 0.025(6) 0.000(5) 0.002(5) 0.003(5)
C23A 0.043(7) 0.046(7) 0.037(6) -0.013(6) 0.010(5) -0.006(6)
C24A 0.026(7) 0.037(7) 0.063(9) 0.001(6) 0.007(6) -0.008(6)
C25A 0.051(9) 0.027(7) 0.064(9) 0.020(6) 0.018(7) 0.007(6)
C26A 0.026(6) 0.030(6) 0.046(7) 0.009(5) 0.004(5) 0.002(5)
C31A 0.046(8) 0.018(5) 0.029(6) -0.004(4) -0.005(5) -0.001(5)
C32A 0.040(7) 0.041(7) 0.040(6) 0.005(6) -0.004(6) 0.013(5)
C33A 0.070(10) 0.034(7) 0.031(6) -0.002(5) -0.024(6) 0.020(6)
C34A 0.040(8) 0.037(7) 0.053(8) -0.004(6) -0.017(6) 0.012(6)
C35A 0.035(7) 0.033(7) 0.062(9) -0.010(6) -0.010(6) 0.019(5)
C36A 0.030(7) 0.029(6) 0.039(7) -0.004(5) -0.008(5) 0.004(5)
C41A 0.054(8) 0.023(5) 0.028(6) 0.000(5) -0.003(5) -0.007(5)
C42A 0.042(8) 0.026(6) 0.057(8) 0.002(6) 0.012(6) -0.008(5)
C43A 0.031(7) 0.060(8) 0.053(8) -0.005(6) 0.008(6) -0.011(6)
C44A 0.059(9) 0.060(9) 0.033(7) 0.009(6) 0.009(6) -0.015(7)
C45A 0.057(9) 0.039(7) 0.028(6) 0.016(5) -0.004(6) -0.010(7)
C46A 0.048(8) 0.039(6) 0.020(5) -0.004(5) 0.007(5) 0.001(6)
C51A 0.037(7) 0.015(5) 0.031(6) 0.005(4) 0.005(5) 0.003(5)
C52A 0.036(7) 0.042(7) 0.033(6) 0.002(5) -0.001(5) 0.003(6)
C53A 0.064(9) 0.035(7) 0.035(7) 0.007(5) -0.004(6) 0.008(6)
C54A 0.045(8) 0.037(7) 0.059(8) 0.013(6) 0.009(7) 0.016(6)
C55A 0.032(7) 0.038(7) 0.089(10) 0.014(7) -0.015(7) -0.006(6)
C56A 0.032(7) 0.030(6) 0.062(8) 0.006(6) -0.004(6) 0.000(5)
C62A 0.085(11) 0.057(9) 0.065(9) 0.014(7) -0.036(8) -0.012(8)
C62* 0.085(11) 0.057(9) 0.065(9) 0.014(7) -0.036(8) -0.012(8)
C63A 0.039(7) 0.033(7) 0.033(6) -0.010(5) 0.004(5) 0.006(6)
C64A 0.034(7) 0.052(8) 0.037(7) -0.012(6) 0.001(5) -0.004(6)
C65A 0.040(7) 0.026(6) 0.046(7) -0.012(6) -0.003(5) -0.001(5)
Ru1B 0.0345(5) 0.0240(4) 0.0267(4) 0.0007(4) 0.0016(4) 0.0003(4)
Cl1B 0.0419(17) 0.0297(15) 0.0360(15) 0.0032(12) -0.0014(13) 0.0030(13)
P1B 0.0301(17) 0.0255(14) 0.0240(14) -0.0001(11) 0.0023(12) 0.0004(13)
P2B 0.0312(17) 0.0288(15) 0.0247(14) -0.0018(12) -0.0020(12) 0.0028(11)
N1B 0.040(6) 0.038(5) 0.031(5) 0.007(4) -0.001(5) 0.009(5)
N2B 0.061(7) 0.036(6) 0.044(6) 0.006(5) 0.004(5) -0.005(5)
N3B 0.037(6) 0.032(5) 0.025(5) 0.005(4) -0.002(4) -0.005(4)
C1B 0.024(7) 0.018(5) 0.034(6) -0.008(5) -0.004(5) 0.007(5)
C2B 0.034(8) 0.036(6) 0.036(6) 0.006(5) -0.001(5) 0.004(5)
C3B 0.023(6) 0.030(6) 0.053(7) -0.007(6) -0.008(5) 0.004(5)
C4B 0.033(7) 0.030(6) 0.024(6) 0.003(5) -0.006(5) -0.010(5)
C5B 0.036(7) 0.038(6) 0.031(6) -0.006(5) 0.001(5) 0.009(5)
C6B 0.045(7) 0.030(6) 0.033(6) -0.009(5) -0.005(5) 0.011(5)
C7B 0.054(8) 0.027(6) 0.036(6) 0.000(5) -0.002(6) -0.001(5)
C8B 0.032(6) 0.042(7) 0.026(6) 0.004(5) 0.002(5) 0.003(5)
C9B 0.023(6) 0.022(6) 0.029(6) -0.002(4) 0.006(4) 0.005(5)
C10B 0.025(6) 0.029(6) 0.026(6) -0.002(5) -0.006(4) 0.007(5)
C12B 0.039(7) 0.020(6) 0.031(6) 0.003(5) 0.002(5) -0.004(5)
C13B 0.031(7) 0.030(6) 0.037(7) 0.014(5) 0.006(5) 0.001(5)
C14B 0.033(7) 0.020(6) 0.026(6) -0.002(5) 0.002(5) -0.006(5)
C15B 0.044(7) 0.019(5) 0.036(6) -0.005(5) 0.010(6) -0.003(5)
C16B 0.052(9) 0.046(7) 0.026(6) -0.001(5) 0.013(6) 0.005(6)
C17B 0.037(7) 0.044(7) 0.022(6) 0.009(5) 0.007(5) -0.001(6)
C18B 0.042(7) 0.026(5) 0.026(5) 0.002(4) -0.006(6) 0.004(6)
C19B 0.040(7) 0.021(5) 0.027(6) 0.000(5) 0.005(5) 0.001(5)
C20B 0.040(8) 0.012(5) 0.036(6) -0.002(5) 0.005(5) 0.008(5)
C21B 0.030(7) 0.033(6) 0.027(6) 0.001(5) -0.012(5) 0.007(5)
C22B 0.030(7) 0.019(6) 0.046(7) 0.002(5) 0.005(5) 0.007(5)
C23B 0.027(6) 0.038(7) 0.044(6) 0.004(6) -0.003(5) -0.005(6)
C24B 0.040(8) 0.028(6) 0.047(7) -0.003(5) 0.006(6) -0.006(5)
C25B 0.046(9) 0.025(6) 0.055(8) -0.014(6) 0.006(6) 0.000(6)
C26B 0.037(7) 0.030(6) 0.039(6) 0.001(5) 0.004(5) 0.003(5)
C31B 0.013(6) 0.022(5) 0.027(5) -0.001(4) 0.000(4) 0.008(5)
C32B 0.027(7) 0.025(5) 0.040(6) -0.005(5) -0.006(5) 0.002(4)
C33B 0.053(8) 0.020(5) 0.027(6) -0.004(5) 0.004(5) -0.007(5)
C34B 0.027(7) 0.032(6) 0.049(7) 0.009(6) 0.009(6) 0.002(5)
C35B 0.033(7) 0.026(6) 0.042(7) 0.007(5) -0.005(5) 0.007(5)
C36B 0.044(8) 0.020(5) 0.025(6) -0.005(5) -0.001(5) 0.003(5)
C41B 0.035(6) 0.027(5) 0.019(5) 0.003(4) 0.006(5) 0.001(6)
C42B 0.056(8) 0.030(6) 0.025(6) 0.001(5) 0.003(5) -0.006(6)
C43B 0.031(7) 0.054(8) 0.033(6) 0.011(6) -0.009(5) -0.005(6)
C44B 0.037(8) 0.061(8) 0.032(7) -0.019(6) 0.004(5) -0.009(6)
C45B 0.047(8) 0.048(7) 0.035(6) -0.003(6) 0.005(5) 0.004(6)
C46B 0.031(7) 0.034(6) 0.032(6) 0.001(5) -0.001(5) 0.004(5)
C51B 0.029(6) 0.037(6) 0.035(6) -0.009(5) -0.013(5) 0.001(5)
C52B 0.041(7) 0.021(6) 0.033(6) 0.002(5) -0.007(5) 0.002(5)
C53B 0.060(9) 0.031(7) 0.047(8) -0.008(6) -0.004(6) 0.021(6)
C54B 0.043(8) 0.035(7) 0.066(8) -0.017(6) -0.019(7) 0.002(6)
C55B 0.041(8) 0.046(8) 0.062(9) -0.007(7) 0.019(6) 0.006(6)
C11B 0.024(6) 0.018(5) 0.013(4) -0.001(4) -0.001(5) 0.004(5)
C56B 0.038(7) 0.023(6) 0.064(8) -0.001(6) 0.006(6) -0.004(5)
C61B 0.054(8) 0.036(7) 0.039(7) 0.000(6) 0.013(6) 0.002(6)
C62B 0.044(8) 0.040(7) 0.031(6) 0.005(5) 0.009(5) -0.004(6)
C63B 0.061(9) 0.025(6) 0.033(7) 0.005(5) 0.004(6) -0.006(6)
C64B 0.063(9) 0.048(8) 0.034(7) 0.006(6) 0.012(6) -0.004(7)
C65B 0.049(8) 0.019(6) 0.040(7) -0.005(5) -0.006(5) -0.001(5)
O1S 0.219(14) 0.061(7) 0.058(7) 0.002(6) -0.034(7) 0.025(8)
C1S 0.32(3) 0.065(12) 0.19(2) -0.013(14) -0.22(2) -0.008(17)
C2S 0.095(12) 0.071(10) 0.050(8) 0.008(8) -0.013(8) -0.007(9)
C3S 0.053(8) 0.065(9) 0.034(7) 0.003(6) -0.014(6) 0.003(7)
C4S 0.118(13) 0.052(9) 0.042(8) -0.008(7) -0.002(8) 0.031(9)
O2S 0.44(3) 0.211(12) 0.055(7) -0.012(7) -0.016(10) -0.240(15)
C5S 0.31(3) 0.146(16) 0.078(13) 0.013(10) -0.041(13) -0.149(16)
C6S 0.062(11) 0.123(8) 0.101(11) -0.063(7) 0.031(8) -0.041(9)
C7S 0.085(11) 0.097(10) 0.084(8) -0.062(6) 0.026(7) -0.010(9)
C8S 0.121(14) 0.108(8) 0.074(8) -0.059(7) 0.000(9) -0.014(11)

loop_
_atom_type_symbol
_atom_type_description
_atom_type_scat_dispersion_real
_atom_type_scat_dispersion_imag
_atom_type_scat_source
C C 0.0033 0.0016 'International Tables Vol C Tables 4.2.6.8 and 6.1.1.4'
H H 0.0000 0.0000 'International Tables Vol C Tables 4.2.6.8 and 6.1.1.4'
N N 0.0061 0.0033 'International Tables Vol C Tables 4.2.6.8 and 6.1.1.4'
P P 0.1023 0.0942 'International Tables Vol C Tables 4.2.6.8 and 6.1.1.4'
Cl Cl 0.1484 0.1585 'International Tables Vol C Tables 4.2.6.8 and 6.1.1.4'
Ru Ru -1.2594 0.8363 'International Tables Vol C Tables 4.2.6.8 and 6.1.1.4'
O O 0.0106 0.0060 'International Tables Vol C Tables 4.2.6.8 and 6.1.1.4'

loop_
_geom_angle_atom_site_label_1
_geom_angle_atom_site_label_2
_geom_angle_atom_site_label_3
_geom_angle
_geom_angle_site_symmetry_1
_geom_angle_site_symmetry_3
_geom_angle_publ_flag
H1RU Ru1A N3A 84(3) . . ?
H1RU Ru1A N1A 89(3) . . ?
N3A Ru1A N1A 81.8(3) . . ?
H1RU Ru1A P1A 87(3) . . ?
N3A Ru1A P1A 97.7(2) . . ?
N1A Ru1A P1A 175.7(3) . . ?
H1RU Ru1A P2A 88(3) . . ?
N3A Ru1A P2A 169.2(2) . . ?
N1A Ru1A P2A 90.3(2) . . ?
P1A Ru1A P2A 89.62(10) . . ?
H1RU Ru1A Cl1A 163(3) . . ?
N3A Ru1A Cl1A 80.7(2) . . ?
N1A Ru1A Cl1A 81.4(3) . . ?
P1A Ru1A Cl1A 102.81(9) . . ?
P2A Ru1A Cl1A 105.50(10) . . ?
C21A P1A C31A 102.0(5) . . ?
C21A P1A C1A 103.1(5) . . ?
C31A P1A C1A 100.1(4) . . ?
C21A P1A Ru1A 112.6(3) . . ?
C31A P1A Ru1A 123.6(4) . . ?
C1A P1A Ru1A 112.9(3) . . ?
C51A P2A C11A 101.8(5) . . ?
C51A P2A C41A 98.6(5) . . ?
C11A P2A C41A 102.8(5) . . ?
C51A P2A Ru1A 118.9(3) . . ?
C11A P2A Ru1A 118.0(3) . . ?
C41A P2A Ru1A 113.9(3) . . ?
C61* N1A C61A 34.0(11) . . ?
C61* N1A Ru1A 127.6(10) . . ?
C61A N1A Ru1A 121.6(11) . . ?
C65A N2A C64A 106.0(9) . . ?
C65A N3A C63A 104.9(8) . . ?
C65A N3A Ru1A 131.5(7) . . ?
C63A N3A Ru1A 123.4(7) . . ?
C2A C1A C10A 120.1(10) . . ?
C2A C1A P1A 119.1(8) . . ?
C10A C1A P1A 120.4(8) . . ?
C3A C2A C1A 122.6(10) . . ?
C2A C3A C4A 119.0(9) . . ?
C5A C4A C3A 121.7(9) . . ?
C5A C4A C9A 118.2(10) . . ?
C3A C4A C9A 120.1(9) . . ?
C6A C5A C4A 121.9(10) . . ?
C5A C6A C7A 119.4(9) . . ?
C8A C7A C6A 120.0(10) . . ?
C7A C8A C9A 122.9(10) . . ?
C8A C9A C10A 124.1(9) . . ?
C8A C9A C4A 117.6(9) . . ?
C10A C9A C4A 118.3(9) . . ?
C1A C10A C9A 119.8(10) . . ?
C1A C10A C20A 121.4(10) . . ?
C9A C10A C20A 118.8(9) . . ?
C20A C11A C12A 117.5(9) . . ?
C20A C11A P2A 123.0(8) . . ?
C12A C11A P2A 119.0(8) . . ?
C13A C12A C11A 120.5(10) . . ?
C12A C13A C14A 124.0(11) . . ?
C13A C14A C15A 124.1(10) . . ?
C13A C14A C19A 115.5(9) . . ?
C15A C14A C19A 120.4(11) . . ?
C16A C15A C14A 121.7(11) . . ?
C15A C16A C17A 119.4(11) . . ?
C18A C17A C16A 120.6(11) . . ?
C17A C18A C19A 122.5(11) . . ?
C20A C19A C18A 123.9(10) . . ?
C20A C19A C14A 120.8(9) . . ?
C18A C19A C14A 115.2(9) . . ?
C11A C20A C19A 121.6(10) . . ?
C11A C20A C10A 120.8(9) . . ?
C19A C20A C10A 117.5(9) . . ?
C26A C21A C22A 117.5(9) . . ?
C26A C21A P1A 123.9(8) . . ?
C22A C21A P1A 117.6(8) . . ?
C23A C22A C21A 121.4(10) . . ?
C22A C23A C24A 120.3(11) . . ?
C25A C24A C23A 118.5(11) . . ?
C24A C25A C26A 122.1(11) . . ?
C25A C26A C21A 120.2(10) . . ?
C32A C31A C36A 118.8(9) . . ?
C32A C31A P1A 121.6(8) . . ?
C36A C31A P1A 119.6(7) . . ?
C33A C32A C31A 120.5(11) . . ?
C34A C33A C32A 120.7(10) . . ?
C35A C34A C33A 119.2(11) . . ?
C34A C35A C36A 122.6(11) . . ?
C35A C36A C31A 118.0(10) . . ?
C42A C41A C46A 116.6(10) . . ?
C42A C41A P2A 118.5(8) . . ?
C46A C41A P2A 124.9(8) . . ?
C43A C42A C41A 122.0(10) . . ?
C44A C43A C42A 120.4(12) . . ?
C43A C44A C45A 119.2(11) . . ?
C44A C45A C46A 121.4(10) . . ?
C45A C46A C41A 120.5(10) . . ?
C56A C51A C52A 116.9(9) . . ?
C56A C51A P2A 122.3(8) . . ?
C52A C51A P2A 120.4(8) . . ?
C53A C52A C51A 122.3(10) . . ?
C54A C53A C52A 117.6(11) . . ?
C53A C54A C55A 122.0(11) . . ?
C54A C55A C56A 120.0(11) . . ?
C51A C56A C55A 121.2(10) . . ?
C62A C61A N1A 115.0(16) . . ?
C61A C62A C63A 125.1(17) . . ?
C64A C63A N3A 109.0(10) . . ?
C64A C63A C62A 130.8(11) . . ?
N3A C63A C62A 119.8(10) . . ?
C63A C64A N2A 108.7(10) . . ?
N3A C65A N2A 111.4(9) . . ?
H2RU Ru1B N3B 84(3) . . ?
H2RU Ru1B N1B 90(3) . . ?
N3B Ru1B N1B 78.9(3) . . ?
H2RU Ru1B P1B 86(3) . . ?
N3B Ru1B P1B 97.6(2) . . ?
N1B Ru1B P1B 175.2(2) . . ?
H2RU Ru1B P2B 88(3) . . ?
N3B Ru1B P2B 168.8(2) . . ?
N1B Ru1B P2B 93.6(2) . . ?
P1B Ru1B P2B 89.43(10) . . ?
H2RU Ru1B Cl1B 166(3) . . ?
N3B Ru1B Cl1B 82.7(2) . . ?
N1B Ru1B Cl1B 81.9(2) . . ?
P1B Ru1B Cl1B 100.99(10) . . ?
P2B Ru1B Cl1B 104.53(9) . . ?
C31B P1B C21B 100.6(4) . . ?
C31B P1B C1B 99.7(4) . . ?
C21B P1B C1B 105.0(4) . . ?
C31B P1B Ru1B 124.7(3) . . ?
C21B P1B Ru1B 110.9(3) . . ?
C1B P1B Ru1B 113.6(3) . . ?
C51B P2B C11B 103.3(4) . . ?
C51B P2B C41B 98.7(4) . . ?
C11B P2B C41B 103.0(4) . . ?
C51B P2B Ru1B 119.0(3) . . ?
C11B P2B Ru1B 116.7(3) . . ?
C41B P2B Ru1B 113.5(3) . . ?
C61B N1B Ru1B 124.4(7) . . ?
C65B N2B C64B 107.9(9) . . ?
C65B N3B C63B 106.6(8) . . ?
C65B N3B Ru1B 131.0(7) . . ?
C63B N3B Ru1B 122.3(7) . . ?
C10B C1B C2B 117.8(9) . . ?
C10B C1B P1B 121.7(7) . . ?
C2B C1B P1B 120.3(8) . . ?
C3B C2B C1B 121.9(10) . . ?
C2B C3B C4B 122.5(10) . . ?
C3B C4B C5B 122.7(10) . . ?
C3B C4B C9B 117.5(9) . . ?
C5B C4B C9B 119.7(9) . . ?
C6B C5B C4B 121.3(10) . . ?
C5B C6B C7B 119.4(10) . . ?
C8B C7B C6B 121.1(10) . . ?
C7B C8B C9B 122.1(10) . . ?
C8B C9B C10B 124.6(9) . . ?
C8B C9B C4B 116.3(9) . . ?
C10B C9B C4B 119.0(9) . . ?
C1B C10B C9B 121.2(9) . . ?
C1B C10B C20B 121.2(9) . . ?
C9B C10B C20B 117.6(9) . . ?
C13B C12B C11B 121.5(10) . . ?
C12B C13B C14B 121.2(10) . . ?
C13B C14B C15B 121.8(10) . . ?
C13B C14B C19B 119.3(9) . . ?
C15B C14B C19B 119.0(9) . . ?
C16B C15B C14B 121.6(10) . . ?
C15B C16B C17B 119.5(10) . . ?
C18B C17B C16B 120.2(10) . . ?
C17B C18B C19B 122.2(11) . . ?
C18B C19B C14B 117.5(9) . . ?
C18B C19B C20B 124.3(10) . . ?
C14B C19B C20B 118.3(9) . . ?
C11B C20B C19B 120.8(10) . . ?
C11B C20B C10B 121.3(9) . . ?
C19B C20B C10B 117.8(9) . . ?
C26B C21B C22B 118.6(10) . . ?
C26B C21B P1B 122.2(8) . . ?
C22B C21B P1B 118.0(7) . . ?
C23B C22B C21B 119.2(9) . . ?
C24B C23B C22B 121.9(10) . . ?
C25B C24B C23B 119.1(10) . . ?
C24B C25B C26B 121.1(10) . . ?
C21B C26B C25B 120.0(10) . . ?
C36B C31B C32B 117.7(9) . . ?
C36B C31B P1B 122.0(7) . . ?
C32B C31B P1B 120.3(7) . . ?
C31B C32B C33B 122.4(9) . . ?
C32B C33B C34B 118.1(9) . . ?
C35B C34B C33B 120.1(10) . . ?
C34B C35B C36B 120.4(10) . . ?
C31B C36B C35B 121.2(9) . . ?
C46B C41B C42B 117.6(9) . . ?
C46B C41B P2B 122.9(8) . . ?
C42B C41B P2B 119.3(7) . . ?
C43B C42B C41B 121.7(10) . . ?
C42B C43B C44B 120.6(11) . . ?
C45B C44B C43B 118.3(10) . . ?
C44B C45B C46B 122.4(11) . . ?
C41B C46B C45B 119.4(10) . . ?
C52B C51B C56B 117.7(10) . . ?
C52B C51B P2B 122.4(8) . . ?
C56B C51B P2B 119.4(8) . . ?
C53B C52B C51B 121.2(11) . . ?
C54B C53B C52B 120.4(11) . . ?
C53B C54B C55B 118.9(11) . . ?
C56B C55B C54B 122.8(11) . . ?
C20B C11B C12B 118.9(9) . . ?
C20B C11B P2B 123.2(8) . . ?
C12B C11B P2B 117.3(7) . . ?
C55B C56B C51B 119.0(10) . . ?
N1B C61B C62B 111.5(8) . . ?
C63B C62B C61B 113.1(9) . . ?
C64B C63B N3B 107.5(10) . . ?
C64B C63B C62B 132.4(11) . . ?
N3B C63B C62B 120.1(9) . . ?
C63B C64B N2B 108.7(10) . . ?
N2B C65B N3B 109.3(10) . . ?
C4S O1S C1S 104.0(12) . . ?
C2S C1S O1S 111.5(12) . . ?
C1S C2S C3S 102.8(12) . . ?
C4S C3S C2S 105.8(9) . . ?
O1S C4S C3S 107.7(10) . . ?
C5S O2S C8S 109.4(13) . . ?
O2S C5S C6S 103.6(16) . . ?
C5S C6S C7S 107.3(15) . . ?
C6S C7S C8S 102.1(13) . . ?
O2S C8S C7S 105.7(13) . . ?

loop_
_geom_bond_atom_site_label_1
_geom_bond_atom_site_label_2
_geom_bond_distance
_geom_bond_site_symmetry_2
_geom_bond_publ_flag
Ru1A H1RU 1.65(8) . ?
Ru1A N3A 2.148(8) . ?
Ru1A N1A 2.208(7) . ?
Ru1A P1A 2.236(3) . ?
Ru1A P2A 2.245(3) . ?
Ru1A Cl1A 2.634(3) . ?
P1A C21A 1.826(10) . ?
P1A C31A 1.843(10) . ?
P1A C1A 1.879(10) . ?
P2A C51A 1.819(10) . ?
P2A C11A 1.832(10) . ?
P2A C41A 1.834(10) . ?
N1A C61* 1.43(2) . ?
N1A C61A 1.46(2) . ?
N2A C65A 1.349(12) . ?
N2A C64A 1.386(13) . ?
N3A C65A 1.348(12) . ?
N3A C63A 1.408(12) . ?
C1A C2A 1.398(14) . ?
C1A C10A 1.398(13) . ?
C2A C3A 1.376(13) . ?
C3A C4A 1.415(14) . ?
C4A C5A 1.412(13) . ?
C4A C9A 1.452(13) . ?
C5A C6A 1.369(13) . ?
C6A C7A 1.418(14) . ?
C7A C8A 1.353(12) . ?
C8A C9A 1.401(13) . ?
C9A C10A 1.432(13) . ?
C10A C20A 1.511(13) . ?
C11A C20A 1.384(13) . ?
C11A C12A 1.451(14) . ?
C12A C13A 1.372(14) . ?
C13A C14A 1.401(15) . ?
C14A C15A 1.403(14) . ?
C14A C19A 1.455(13) . ?
C15A C16A 1.345(15) . ?
C16A C17A 1.433(16) . ?
C17A C18A 1.343(13) . ?
C18A C19A 1.440(13) . ?
C19A C20A 1.423(12) . ?
C21A C26A 1.404(13) . ?
C21A C22A 1.424(14) . ?
C22A C23A 1.380(14) . ?
C23A C24A 1.405(15) . ?
C24A C25A 1.383(15) . ?
C25A C26A 1.391(14) . ?
C31A C32A 1.393(12) . ?
C31A C36A 1.411(14) . ?
C32A C33A 1.384(14) . ?
C33A C34A 1.378(15) . ?
C34A C35A 1.346(14) . ?
C35A C36A 1.403(14) . ?
C41A C42A 1.401(14) . ?
C41A C46A 1.408(13) . ?
C42A C43A 1.394(14) . ?
C43A C44A 1.369(15) . ?
C44A C45A 1.376(15) . ?
C45A C46A 1.398(14) . ?
C51A C56A 1.389(13) . ?
C51A C52A 1.411(13) . ?
C52A C53A 1.409(14) . ?
C53A C54A 1.368(15) . ?
C54A C55A 1.370(15) . ?
C55A C56A 1.392(13) . ?
C61A C62A 1.43(2) . ?
C62A C63A 1.493(15) . ?
C63A C64A 1.325(14) . ?
Ru1B H2RU 1.68(8) . ?
Ru1B N3B 2.166(8) . ?
Ru1B N1B 2.204(7) . ?
Ru1B P1B 2.236(3) . ?
Ru1B P2B 2.243(3) . ?
Ru1B Cl1B 2.637(3) . ?
P1B C31B 1.833(9) . ?
P1B C21B 1.850(10) . ?
P1B C1B 1.855(10) . ?
P2B C51B 1.839(10) . ?
P2B C11B 1.843(9) . ?
P2B C41B 1.855(10) . ?
N1B C61B 1.489(12) . ?
N2B C65B 1.344(12) . ?
N2B C64B 1.365(13) . ?
N3B C65B 1.345(12) . ?
N3B C63B 1.406(13) . ?
C1B C10B 1.390(13) . ?
C1B C2B 1.419(14) . ?
C2B C3B 1.363(13) . ?
C3B C4B 1.386(13) . ?
C4B C5B 1.413(13) . ?
C4B C9B 1.454(13) . ?
C5B C6B 1.369(13) . ?
C6B C7B 1.404(14) . ?
C7B C8B 1.368(13) . ?
C8B C9B 1.415(13) . ?
C9B C10B 1.431(13) . ?
C10B C20B 1.538(13) . ?
C12B C13B 1.360(13) . ?
C12B C11B 1.417(13) . ?
C13B C14B 1.403(13) . ?
C14B C15B 1.418(13) . ?
C14B C19B 1.433(14) . ?
C15B C16B 1.369(13) . ?
C16B C17B 1.409(15) . ?
C17B C18B 1.368(13) . ?
C18B C19B 1.415(12) . ?
C19B C20B 1.437(13) . ?
C20B C11B 1.386(12) . ?
C21B C26B 1.392(13) . ?
C21B C22B 1.420(13) . ?
C22B C23B 1.393(13) . ?
C23B C24B 1.373(14) . ?
C24B C25B 1.372(15) . ?
C25B C26B 1.409(14) . ?
C31B C36B 1.375(14) . ?
C31B C32B 1.384(12) . ?
C32B C33B 1.390(13) . ?
C33B C34B 1.415(14) . ?
C34B C35B 1.347(14) . ?
C35B C36B 1.406(14) . ?
C41B C46B 1.404(12) . ?
C41B C42B 1.413(13) . ?
C42B C43B 1.374(13) . ?
C43B C44B 1.400(15) . ?
C44B C45B 1.367(14) . ?
C45B C46B 1.406(13) . ?
C51B C52B 1.400(13) . ?
C51B C56B 1.435(14) . ?
C52B C53B 1.385(13) . ?
C53B C54B 1.374(15) . ?
C54B C55B 1.386(15) . ?
C55B C56B 1.355(14) . ?
C61B C62B 1.545(14) . ?
C62B C63B 1.492(14) . ?
C63B C64B 1.333(14) . ?
O1S C4S 1.403(11) . ?
O1S C1S 1.462(18) . ?
C1S C2S 1.409(18) . ?
C2S C3S 1.544(15) . ?
C3S C4S 1.467(15) . ?
O2S C5S 1.403(11) . ?
O2S C8S 1.411(16) . ?
C5S C6S 1.44(2) . ?
C6S C7S 1.507(17) . ?
C7S C8S 1.53(2) . ?
